data_4111907
loop_
_publ_author_name
'Zheng Ni'
'Abderrahim Yassar'
'Tarek Antoun'
'Omar M. Yaghi'

_publ_contact_author_address
;
Department of Chemistry
The University of Michigan
930 N. University Ave.
Ann Arbor, MI 48109
USA
;
_publ_contact_author_email oyaghi@umich.edu
_publ_contact_author_name 'Professor Omar M. Yaghi'
_publ_section_title
;
 Porous Metal-Organic Truncated Octahedron Constructed from Paddle-Wheel
 Squares and Terthiophene Links
;
_journal_name_full 'Journal of the American Chemical Society'
_journal_page_first 12752
_journal_page_last 12753
_journal_paper_doi 10.1021/ja052055c
_journal_volume 127
_journal_year 2005
_chemical_formula_moiety 'C198 H72 Cu12 N6 O60 S36'
_chemical_formula_sum 'C198 H72 Cu12 N6 O60 S36'
_chemical_formula_weight 5411.73
_chemical_name_common MOP-28
_chemical_name_systematic 'Copper(II) Terthiophenedicarboxylate'
_space_group_IT_number 148
_symmetry_cell_setting hexagonal
_symmetry_space_group_name_Hall '-R 3'
_symmetry_space_group_name_H-M 'R -3 :H'
_atom_sites_solution_hydrogens geom
_atom_sites_solution_primary direct
_atom_sites_solution_secondary difmap
_audit_creation_method SHELXL-97
_cell_angle_alpha 90.00
_cell_angle_beta 90.00
_cell_angle_gamma 120.00
_cell_formula_units_Z 3
_cell_length_a 29.457(5)
_cell_length_b 29.457(5)
_cell_length_c 54.236(20)
_cell_measurement_reflns_used 7503
_cell_measurement_temperature 258(2)
_cell_measurement_theta_max 28.250
_cell_measurement_theta_min 2.242
_cell_volume 40756(18)
_computing_cell_refinement 'Bruker SAINT'
_computing_data_collection 'Bruker SMART'
_computing_data_reduction 'Bruker SAINT'
_computing_molecular_graphics 'Bruker SHELXTL'
_computing_publication_material 'Bruker SHELXTL'
_computing_structure_refinement 'SHELXL-97 (Sheldrick, 1997)'
_computing_structure_solution 'SHELXS-97 (Sheldrick, 1990)'
_diffrn_ambient_temperature 258(2)
_diffrn_measured_fraction_theta_full 0.997
_diffrn_measured_fraction_theta_max 0.997
_diffrn_measurement_device_type 'Bruker SMART APEX'
_diffrn_measurement_method 'omega and phi scans'
_diffrn_radiation_monochromator graphite
_diffrn_radiation_source 'sealed tube'
_diffrn_radiation_type MoK\a
_diffrn_radiation_wavelength 0.71073
_diffrn_reflns_av_R_equivalents 0.0651
_diffrn_reflns_av_sigmaI/netI 0.0507
_diffrn_reflns_limit_h_max 29
_diffrn_reflns_limit_h_min -29
_diffrn_reflns_limit_k_max 28
_diffrn_reflns_limit_k_min -29
_diffrn_reflns_limit_l_max 42
_diffrn_reflns_limit_l_min -54
_diffrn_reflns_number 51351
_diffrn_reflns_theta_full 20.81
_diffrn_reflns_theta_max 20.81
_diffrn_reflns_theta_min 0.88
_exptl_absorpt_coefficient_mu 0.631
_exptl_absorpt_correction_T_max 0.863
_exptl_absorpt_correction_T_min 0.805
_exptl_absorpt_correction_type multi-scan
_exptl_absorpt_process_details SADABS
_exptl_crystal_colour green
_exptl_crystal_density_diffrn 0.661
_exptl_crystal_description rhombohedron-shaped
_exptl_crystal_F_000 8118
_exptl_crystal_size_max 0.36
_exptl_crystal_size_mid 0.30
_exptl_crystal_size_min 0.24
_refine_diff_density_max 0.188
_refine_diff_density_min -0.225
_refine_diff_density_rms 0.041
_refine_ls_extinction_method none
_refine_ls_goodness_of_fit_ref 1.004
_refine_ls_hydrogen_treatment constr
_refine_ls_matrix_type full
_refine_ls_number_parameters 454
_refine_ls_number_reflns 9472
_refine_ls_number_restraints 6
_refine_ls_restrained_S_all 1.006
_refine_ls_R_factor_all 0.0694
_refine_ls_R_factor_gt 0.0430
_refine_ls_shift/su_max 0.006
_refine_ls_shift/su_mean 0.000
_refine_ls_structure_factor_coef Fsqd
_refine_ls_weighting_details 'calc w=1/[\s^2^(Fo^2^)+(0.0400P)^2^+0.0000P] where P=(Fo^2^+2Fc^2^)/3'
_refine_ls_weighting_scheme calc
_refine_ls_wR_factor_gt 0.0947
_refine_ls_wR_factor_ref 0.0986
_reflns_number_gt 5577
_reflns_number_total 9472
_reflns_threshold_expression >2sigma(I)
_cod_data_source_file ja052055csi20050331_042632.cif
_cod_data_source_block MOP-28
_cod_original_sg_symbol_H-M 'R -3'
_cod_database_code 4111907

loop_
_symmetry_equiv_pos_as_xyz
'x, y, z'
'-y, x-y, z'
'-x+y, -x, z'
'x+2/3, y+1/3, z+1/3'
'-y+2/3, x-y+1/3, z+1/3'
'-x+y+2/3, -x+1/3, z+1/3'
'x+1/3, y+2/3, z+2/3'
'-y+1/3, x-y+2/3, z+2/3'
'-x+y+1/3, -x+2/3, z+2/3'
'-x, -y, -z'
'y, -x+y, -z'
'x-y, x, -z'
'-x+2/3, -y+1/3, -z+1/3'
'y+2/3, -x+y+1/3, -z+1/3'
'x-y+2/3, x+1/3, -z+1/3'
'-x+1/3, -y+2/3, -z+2/3'
'y+1/3, -x+y+2/3, -z+2/3'
'x-y+1/3, x+2/3, -z+2/3'

loop_
_atom_site_label
_atom_site_type_symbol
_atom_site_fract_x
_atom_site_fract_y
_atom_site_fract_z
_atom_site_U_iso_or_equiv
_atom_site_adp_type
_atom_site_occupancy
_atom_site_symmetry_multiplicity
_atom_site_calc_flag
_atom_site_refinement_flags
Cu1 Cu 0.073059(18) 0.288359(17) 0.037326(8) 0.09377(19) Uani 1 1 d .
Cu2 Cu 0.131045(19) 0.371656(18) 0.065817(9) 0.10044(19) Uani 1 1 d .
S1 S 0.17287(5) 0.26924(4) 0.12149(2) 0.1188(4) Uani 1 1 d .
S2 S 0.23273(5) 0.25924(5) 0.16985(2) 0.1341(5) Uani 1 1 d .
S3 S 0.31018(5) 0.31277(5) 0.21704(2) 0.1246(4) Uani 1 1 d .
S4 S 0.28315(4) 0.42299(4) 0.01430(2) 0.1149(4) Uani 1 1 d .
S5 S 0.40644(5) 0.50256(5) 0.00272(2) 0.1251(4) Uani 1 1 d .
S6 S 0.51642(4) 0.60908(4) 0.01434(2) 0.1202(4) Uani 1 1 d .
O1 O 0.08755(10) 0.24950(10) 0.06256(5) 0.1056(9) Uani 1 1 d .
O2 O 0.14393(10) 0.32188(12) 0.08447(5) 0.1084(9) Uani 1 1 d .
O3 O 0.06827(10) 0.34029(12) 0.01671(5) 0.1109(9) Uani 1 1 d .
O4 O 0.10977(11) 0.40939(11) 0.04322(6) 0.1159(10) Uani 1 1 d .
O5 O 0.14015(11) 0.30705(11) 0.02125(5) 0.1033(8) Uani 1 1 d .
O6 O 0.18656(9) 0.38226(10) 0.04272(5) 0.1081(9) Uani 1 1 d .
O7 O 0.40003(10) 0.34801(10) 0.27598(5) 0.1063(9) Uani 1 1 d .
O8 O 0.38458(10) 0.39830(12) 0.24900(5) 0.1121(9) Uani 1 1 d .
O17 O 0.02498(12) 0.22188(13) 0.01553(7) 0.1237(10) Uani 1 1 d .
O18 O 0.17939(11) 0.43790(11) 0.08890(5) 0.1473(11) Uani 1 1 d .
C1 C 0.11942(18) 0.2723(2) 0.07990(10) 0.1038(13) Uani 1 1 d .
C2 C 0.13054(16) 0.2411(2) 0.09709(8) 0.1036(13) Uani 1 1 d .
C3 C 0.11140(19) 0.1889(2) 0.09681(9) 0.1369(17) Uani 1 1 d .
H3 H 0.0884 0.1672 0.0847 0.164 Uiso 1 1 calc R
C4 C 0.1290(2) 0.16978(19) 0.11620(10) 0.1448(19) Uani 1 1 d .
H4 H 0.1186 0.1346 0.1184 0.174 Uiso 1 1 calc R
C5 C 0.16296(19) 0.20893(18) 0.13136(10) 0.1191(14) Uani 1 1 d .
C6 C 0.18881(19) 0.2054(2) 0.15346(10) 0.1309(16) Uani 1 1 d .
C7 C 0.1834(2) 0.1602(2) 0.16387(11) 0.171(2) Uani 1 1 d .
H7 H 0.1622 0.1268 0.1574 0.205 Uiso 1 1 calc R
C8 C 0.2143(2) 0.1709(2) 0.18578(11) 0.171(2) Uani 1 1 d .
H8 H 0.2147 0.1448 0.1952 0.205 Uiso 1 1 calc R
C9 C 0.2427(2) 0.2223(2) 0.19163(9) 0.1311(16) Uani 1 1 d .
C10 C 0.27774(19) 0.24603(17) 0.21212(10) 0.1176(14) Uani 1 1 d .
C11 C 0.2913(2) 0.22211(19) 0.22934(10) 0.1425(18) Uani 1 1 d .
H11 H 0.2775 0.1860 0.2300 0.171 Uiso 1 1 calc R
C12 C 0.3288(2) 0.2574(2) 0.24642(9) 0.1348(17) Uani 1 1 d .
H12 H 0.3428 0.2467 0.2590 0.162 Uiso 1 1 calc R
C13 C 0.34211(17) 0.3075(2) 0.24276(8) 0.1108(13) Uani 1 1 d .
C14 C 0.37934(17) 0.35437(18) 0.25751(10) 0.1013(13) Uani 1 1 d .
C15 C 0.18084(18) 0.34926(19) 0.02645(9) 0.0963(13) Uani 1 1 d .
C16 C 0.22690(17) 0.36275(16) 0.01127(9) 0.1017(13) Uani 1 1 d .
C17 C 0.23336(18) 0.33328(16) -0.00606(9) 0.1089(13) Uani 1 1 d .
H17 H 0.2073 0.2998 -0.0106 0.131 Uiso 1 1 calc R
C18 C 0.2844(2) 0.3593(2) -0.01636(8) 0.1248(15) Uani 1 1 d .
H18 H 0.2953 0.3438 -0.0281 0.150 Uiso 1 1 calc R
C19 C 0.31624(18) 0.40896(19) -0.00781(7) 0.1040(13) Uani 1 1 d .
C20 C 0.36988(19) 0.44690(16) -0.01502(9) 0.1159(14) Uani 1 1 d .
C21 C 0.4005(2) 0.4460(2) -0.03447(9) 0.1312(16) Uani 1 1 d .
H21 H 0.3885 0.4189 -0.0459 0.157 Uiso 1 1 calc R
C22 C 0.4504(2) 0.4891(2) -0.03511(10) 0.1352(17) Uani 1 1 d .
H22 H 0.4752 0.4943 -0.0471 0.162 Uiso 1 1 calc R
C23 C 0.45931(19) 0.5233(2) -0.01628(10) 0.1211(15) Uani 1 1 d .
C24 C 0.5085(2) 0.57070(18) -0.01113(8) 0.1137(14) Uani 1 1 d .
C25 C 0.5528(2) 0.59051(19) -0.02500(10) 0.1334(18) Uani 1 1 d .
H25 H 0.5555 0.5763 -0.0399 0.160 Uiso 1 1 calc R
C26 C 0.5924(2) 0.6336(2) -0.01432(10) 0.1334(17) Uani 1 1 d .
H26 H 0.6260 0.6500 -0.0210 0.160 Uiso 1 1 calc R
C27 C 0.58126(15) 0.65245(19) 0.00698(11) 0.1128(14) Uani 1 1 d .
C28 C 0.08585(18) 0.38745(19) 0.02429(11) 0.1070(14) Uani 1 1 d .
N1 N -0.0244(9) 0.1584(8) -0.0082(3) 0.342(14) Uiso 0.50 1 d PD
C101 C 0.0098(4) 0.2096(4) -0.00269(19) 0.097(3) Uiso 0.50 1 d P
C102 C 0.0273(4) 0.2433(4) -0.0227(2) 0.159(4) Uiso 0.50 1 d P
C103 C -0.0102(6) 0.2071(6) -0.0450(3) 0.216(5) Uiso 0.50 1 d P
C104 C -0.0353(3) 0.1606(3) -0.03431(18) 0.237(3) Uiso 1 1 d D
N2 N -0.0320(3) 0.1579(3) -0.01038(13) 0.092(3) Uiso 0.50 1 d PD
C105 C -0.0054(5) 0.1816(5) 0.0145(3) 0.151(5) Uiso 0.50 1 d PD
C106 C -0.0195(5) 0.1563(5) 0.0387(3) 0.216(5) Uiso 0.50 1 d PD
C108 C -0.0605(3) 0.1128(3) 0.00409(15) 0.224(3) Uiso 1 1 d D
C107 C -0.0603(5) 0.1004(5) 0.0294(2) 0.200 Uiso 0.50 1 d PD

loop_
_atom_site_aniso_label
_atom_site_aniso_U_11
_atom_site_aniso_U_22
_atom_site_aniso_U_33
_atom_site_aniso_U_23
_atom_site_aniso_U_13
_atom_site_aniso_U_12
Cu1 0.0952(4) 0.0876(4) 0.0952(4) -0.0249(3) -0.0164(3) 0.0432(3)
Cu2 0.1013(4) 0.0917(4) 0.1030(4) -0.0313(3) -0.0188(3) 0.0443(3)
S1 0.1276(9) 0.1107(9) 0.1148(9) -0.0207(7) -0.0351(8) 0.0572(8)
S2 0.1551(11) 0.1101(9) 0.1286(10) -0.0150(8) -0.0517(9) 0.0598(9)
S3 0.1372(10) 0.1151(10) 0.1146(9) 0.0004(7) -0.0367(8) 0.0579(8)
S4 0.1044(8) 0.0963(8) 0.1302(9) -0.0228(7) 0.0034(7) 0.0399(7)
S5 0.1142(9) 0.1055(9) 0.1314(10) -0.0171(8) 0.0167(8) 0.0367(8)
S6 0.1040(9) 0.1067(9) 0.1302(10) -0.0051(8) 0.0194(7) 0.0379(7)
O1 0.098(2) 0.098(2) 0.105(2) -0.0217(17) -0.0225(18) 0.0374(17)
O2 0.112(2) 0.100(2) 0.109(2) -0.0286(18) -0.0322(17) 0.0498(18)
O3 0.132(2) 0.097(2) 0.111(2) -0.0229(18) -0.0240(17) 0.0619(19)
O4 0.135(2) 0.097(2) 0.119(2) -0.0409(19) -0.037(2) 0.0603(19)
O5 0.099(2) 0.094(2) 0.110(2) -0.0299(17) -0.0056(17) 0.0427(18)
O6 0.099(2) 0.088(2) 0.122(2) -0.0307(18) -0.0074(17) 0.0355(17)
O7 0.111(2) 0.104(2) 0.098(2) 0.0176(17) -0.0244(17) 0.0497(17)
O8 0.119(2) 0.109(2) 0.104(2) 0.0090(18) -0.0185(16) 0.0531(19)
O17 0.118(2) 0.124(3) 0.133(3) -0.051(2) -0.032(2) 0.063(2)
O18 0.147(2) 0.134(2) 0.150(2) -0.059(2) -0.045(2) 0.062(2)
C1 0.094(4) 0.107(4) 0.111(4) -0.019(4) -0.002(3) 0.051(4)
C2 0.109(3) 0.096(4) 0.104(3) -0.011(3) -0.025(3) 0.050(3)
C3 0.152(4) 0.116(4) 0.129(4) -0.027(3) -0.059(3) 0.056(4)
C4 0.174(5) 0.106(4) 0.142(4) -0.030(4) -0.077(4) 0.061(4)
C5 0.135(4) 0.108(4) 0.124(4) -0.007(3) -0.028(3) 0.068(3)
C6 0.145(4) 0.124(4) 0.129(4) -0.004(4) -0.043(3) 0.072(4)
C7 0.205(6) 0.120(4) 0.172(5) -0.009(4) -0.078(5) 0.071(4)
C8 0.215(6) 0.113(4) 0.171(5) 0.006(4) -0.081(5) 0.071(4)
C9 0.139(4) 0.111(4) 0.132(4) -0.015(4) -0.044(4) 0.054(4)
C10 0.138(4) 0.106(4) 0.109(4) -0.005(3) -0.024(3) 0.062(3)
C11 0.166(5) 0.113(4) 0.128(4) -0.010(4) -0.048(4) 0.054(4)
C12 0.174(5) 0.113(4) 0.122(4) 0.010(4) -0.034(4) 0.075(4)
C13 0.116(4) 0.104(4) 0.103(3) 0.006(3) -0.015(3) 0.048(3)
C14 0.088(3) 0.084(4) 0.122(4) 0.019(4) 0.011(3) 0.036(3)
C15 0.086(4) 0.079(3) 0.111(4) -0.012(3) -0.009(3) 0.031(3)
C16 0.103(4) 0.093(3) 0.112(4) -0.022(3) -0.007(3) 0.051(3)
C17 0.090(3) 0.078(3) 0.134(4) -0.004(3) 0.003(3) 0.024(3)
C18 0.136(4) 0.100(4) 0.129(4) -0.028(3) 0.009(4) 0.052(4)
C19 0.105(4) 0.093(3) 0.098(3) -0.014(3) 0.008(3) 0.037(3)
C20 0.102(4) 0.097(3) 0.119(4) -0.005(3) 0.001(3) 0.028(3)
C21 0.135(4) 0.130(4) 0.115(4) -0.020(3) 0.025(4) 0.056(4)
C22 0.114(4) 0.120(4) 0.130(4) -0.017(4) 0.032(3) 0.027(4)
C23 0.102(4) 0.112(4) 0.128(4) -0.005(3) 0.023(3) 0.037(3)
C24 0.095(4) 0.098(4) 0.122(4) -0.010(3) 0.019(3) 0.029(3)
C25 0.101(4) 0.096(4) 0.152(5) -0.041(4) 0.000(4) 0.011(3)
C26 0.129(5) 0.149(5) 0.124(4) 0.021(4) 0.050(4) 0.071(4)
C27 0.074(3) 0.104(4) 0.138(4) 0.023(3) 0.020(3) 0.028(3)
C28 0.109(4) 0.077(4) 0.136(5) -0.013(4) 0.006(3) 0.048(3)

loop_
_atom_type_symbol
_atom_type_description
_atom_type_scat_dispersion_real
_atom_type_scat_dispersion_imag
_atom_type_scat_source
C C 0.0033 0.0016 'International Tables Vol C Tables 4.2.6.8 and 6.1.1.4'
H H 0.0000 0.0000 'International Tables Vol C Tables 4.2.6.8 and 6.1.1.4'
O O 0.0106 0.0060 'International Tables Vol C Tables 4.2.6.8 and 6.1.1.4'
S S 0.1246 0.1234 'International Tables Vol C Tables 4.2.6.8 and 6.1.1.4'
Cu Cu 0.3201 1.2651 'International Tables Vol C Tables 4.2.6.8 and 6.1.1.4'
N N 0.0061 0.0033 'International Tables Vol C Tables 4.2.6.8 and 6.1.1.4'

loop_
_geom_angle_atom_site_label_1
_geom_angle_atom_site_label_2
_geom_angle_atom_site_label_3
_geom_angle
_geom_angle_site_symmetry_1
_geom_angle_site_symmetry_3
O3 Cu1 O7 89.82(12) . 14_455
O3 Cu1 O1 167.49(12) . .
O7 Cu1 O1 89.26(11) 14_455 .
O3 Cu1 O5 89.03(11) . .
O7 Cu1 O5 169.01(12) 14_455 .
O1 Cu1 O5 89.50(11) . .
O3 Cu1 O17 97.35(13) . .
O7 Cu1 O17 93.78(12) 14_455 .
O1 Cu1 O17 95.16(13) . .
O5 Cu1 O17 97.20(12) . .
O3 Cu1 Cu2 82.84(8) . .
O7 Cu1 Cu2 84.30(8) 14_455 .
O1 Cu1 Cu2 84.65(8) . .
O5 Cu1 Cu2 84.71(8) . .
O17 Cu1 Cu2 178.08(10) . .
O4 Cu2 O6 89.31(12) . .
O4 Cu2 O2 168.87(12) . .
O6 Cu2 O2 89.48(11) . .
O4 Cu2 O8 89.44(12) . 14_455
O6 Cu2 O8 166.96(12) . 14_455
O2 Cu2 O8 89.25(11) . 14_455
O4 Cu2 O18 95.97(12) . .
O6 Cu2 O18 96.11(12) . .
O2 Cu2 O18 95.15(12) . .
O8 Cu2 O18 96.93(12) 14_455 .
O4 Cu2 Cu1 85.42(9) . .
O6 Cu2 Cu1 82.87(8) . .
O2 Cu2 Cu1 83.45(8) . .
O8 Cu2 Cu1 84.09(8) 14_455 .
O18 Cu2 Cu1 178.27(8) . .
C2 S1 C5 91.9(3) . .
C6 S2 C9 93.4(3) . .
C10 S3 C13 92.2(3) . .
C19 S4 C16 93.1(2) . .
C23 S5 C20 91.6(3) . .
C24 S6 C27 92.1(3) . .
C1 O1 Cu1 122.1(3) . .
C1 O2 Cu2 122.6(3) . .
C28 O3 Cu1 121.0(3) . .
C28 O4 Cu2 119.1(3) . .
C15 O5 Cu1 120.4(3) . .
C15 O6 Cu2 123.1(3) . .
C14 O7 Cu1 122.7(3) . 15
C14 O8 Cu2 120.2(3) . 15
C105 O17 C101 66.5(8) . .
C105 O17 Cu1 149.0(10) . .
C101 O17 Cu1 143.4(7) . .
O1 C1 O2 126.3(5) . .
O1 C1 C2 119.0(4) . .
O2 C1 C2 114.6(5) . .
C3 C2 C1 127.9(4) . .
C3 C2 S1 110.4(4) . .
C1 C2 S1 121.7(4) . .
C2 C3 C4 114.8(4) . .
C5 C4 C3 112.0(4) . .
C4 C5 C6 128.9(4) . .
C4 C5 S1 110.9(4) . .
C6 C5 S1 120.1(4) . .
C7 C6 C5 126.5(5) . .
C7 C6 S2 110.5(4) . .
C5 C6 S2 123.0(4) . .
C6 C7 C8 111.8(5) . .
C9 C8 C7 114.3(5) . .
C8 C9 C10 128.2(5) . .
C8 C9 S2 109.8(4) . .
C10 C9 S2 121.9(4) . .
C11 C10 C9 127.6(5) . .
C11 C10 S3 110.5(4) . .
C9 C10 S3 121.9(4) . .
C10 C11 C12 113.4(5) . .
C13 C12 C11 113.8(4) . .
C12 C13 C14 128.0(5) . .
C12 C13 S3 110.2(4) . .
C14 C13 S3 121.8(4) . .
O7 C14 O8 127.8(4) . .
O7 C14 C13 118.9(4) . .
O8 C14 C13 113.3(5) . .
O5 C15 O6 128.0(4) . .
O5 C15 C16 116.1(4) . .
O6 C15 C16 115.9(4) . .
C17 C16 C15 128.7(4) . .
C17 C16 S4 110.8(4) . .
C15 C16 S4 120.6(4) . .
C16 C17 C18 112.2(4) . .
C19 C18 C17 114.9(4) . .
C18 C19 C20 129.1(4) . .
C18 C19 S4 109.0(3) . .
C20 C19 S4 121.9(4) . .
C21 C20 C19 130.5(4) . .
C21 C20 S5 109.6(4) . .
C19 C20 S5 119.8(4) . .
C22 C21 C20 113.7(4) . .
C23 C22 C21 112.6(4) . .
C22 C23 C24 125.8(4) . .
C22 C23 S5 112.5(4) . .
C24 C23 S5 121.6(4) . .
C25 C24 C23 126.1(4) . .
C25 C24 S6 112.1(4) . .
C23 C24 S6 121.8(4) . .
C26 C25 C24 111.0(5) . .
C25 C26 C27 117.8(5) . .
C26 C27 C28 135.2(5) . 2_665
C26 C27 S6 106.9(4) . .
C28 C27 S6 117.9(4) 2_665 .
O4 C28 O3 130.6(5) . .
O4 C28 C27 117.3(4) . 3_565
O3 C28 C27 112.0(5) . 3_565
C105 N1 C108 88.6(12) . .
C105 N1 C104 152.2(19) . .
C108 N1 C104 115.3(15) . .
O17 C101 C102 122.7(11) . .
O17 C101 N2 127.4(9) . .
C102 C101 N2 109.9(9) . .
C101 C102 C103 103.2(10) . .
C104 C103 C102 101.3(11) . .
N2 C104 C103 118.7(10) . .
C103 C104 N1 116.8(12) . .
C104 N2 C108 125.8(8) . .
C104 N2 C101 105.6(7) . .
C108 N2 C101 128.4(7) . .
O17 C105 N1 120.1(16) . .
O17 C105 C106 112.6(14) . .
N1 C105 C106 127.2(15) . .
C105 C106 C107 97.0(11) . .
N1 C108 C107 127.5(11) . .
N2 C108 C107 134.9(9) . .
C108 C107 C106 98.0(10) . .

loop_
_geom_bond_atom_site_label_1
_geom_bond_atom_site_label_2
_geom_bond_distance
_geom_bond_site_symmetry_2
Cu1 O3 1.956(3) .
Cu1 O7 1.955(3) 14_455
Cu1 O1 1.963(3) .
Cu1 O5 1.970(3) .
Cu1 O17 2.113(3) .
Cu1 Cu2 2.6711(7) .
Cu2 O4 1.956(3) .
Cu2 O6 1.957(3) .
Cu2 O2 1.968(3) .
Cu2 O8 1.978(3) 14_455
Cu2 O18 2.150(3) .
S1 C2 1.720(4) .
S1 C5 1.735(4) .
S2 C6 1.710(5) .
S2 C9 1.728(5) .
S3 C10 1.724(4) .
S3 C13 1.733(4) .
S4 C19 1.721(4) .
S4 C16 1.727(4) .
S5 C23 1.705(4) .
S5 C20 1.734(4) .
S6 C24 1.726(4) .
S6 C27 1.732(4) .
O1 C1 1.260(5) .
O2 C1 1.290(5) .
O3 C28 1.284(4) .
O4 C28 1.230(5) .
O5 C15 1.254(4) .
O6 C15 1.260(4) .
O7 C14 1.235(5) .
O7 Cu1 1.955(3) 15
O8 C14 1.308(4) .
O8 Cu2 1.978(3) 15
O17 C105 1.072(12) .
O17 C101 1.070(9) .
C1 C2 1.456(5) .
C2 C3 1.347(5) .
C3 C4 1.408(5) .
C4 C5 1.361(5) .
C5 C6 1.451(6) .
C6 C7 1.380(6) .
C7 C8 1.433(6) .
C8 C9 1.350(6) .
C9 C10 1.437(6) .
C10 C11 1.346(5) .
C11 C12 1.417(5) .
C12 C13 1.338(5) .
C13 C14 1.496(6) .
C15 C16 1.462(5) .
C16 C17 1.356(5) .
C17 C18 1.416(5) .
C18 C19 1.364(5) .
C19 C20 1.460(5) .
C20 C21 1.398(5) .
C21 C22 1.381(5) .
C22 C23 1.365(5) .
C23 C24 1.451(6) .
C24 C25 1.359(5) .
C25 C26 1.351(6) .
C26 C27 1.391(6) .
C27 C28 1.522(6) 2_665
C28 C27 1.522(6) 3_565
N1 C105 1.384(16) .
N1 C108 1.398(17) .
N1 C104 1.460(15) .
C101 C102 1.384(11) .
C101 N2 1.462(12) .
C102 C103 1.625(15) .
C103 C104 1.323(13) .
C104 N2 1.307(10) .
N2 C108 1.404(10) .
C105 C106 1.463(15) .
C106 C107 1.559(12) .
C108 C107 1.423(11) .

loop_
_geom_torsion_atom_site_label_1
_geom_torsion_atom_site_label_2
_geom_torsion_atom_site_label_3
_geom_torsion_atom_site_label_4
_geom_torsion
_geom_torsion_site_symmetry_1
_geom_torsion_site_symmetry_4
O3 Cu1 Cu2 O4 7.16(12) . .
O7 Cu1 Cu2 O4 -83.38(12) 14_455 .
O1 Cu1 Cu2 O4 -173.16(12) . .
O5 Cu1 Cu2 O4 96.85(12) . .
O3 Cu1 Cu2 O6 -82.71(11) . .
O7 Cu1 Cu2 O6 -173.25(12) 14_455 .
O1 Cu1 Cu2 O6 96.96(11) . .
O5 Cu1 Cu2 O6 6.97(11) . .
O3 Cu1 Cu2 O2 -173.01(11) . .
O7 Cu1 Cu2 O2 96.45(12) 14_455 .
O1 Cu1 Cu2 O2 6.67(11) . .
O5 Cu1 Cu2 O2 -83.32(11) . .
O3 Cu1 Cu2 O8 97.07(11) . 14_455
O7 Cu1 Cu2 O8 6.53(12) 14_455 14_455
O1 Cu1 Cu2 O8 -83.26(11) . 14_455
O5 Cu1 Cu2 O8 -173.25(11) . 14_455
O3 Cu1 O1 C1 -6.2(7) . .
O7 Cu1 O1 C1 -92.1(3) 14_455 .
O5 Cu1 O1 C1 77.0(3) . .
O17 Cu1 O1 C1 174.2(3) . .
Cu2 Cu1 O1 C1 -7.7(3) . .
O4 Cu2 O2 C1 -7.1(8) . .
O6 Cu2 O2 C1 -90.8(3) . .
O8 Cu2 O2 C1 76.2(3) 14_455 .
O18 Cu2 O2 C1 173.1(3) . .
Cu1 Cu2 O2 C1 -8.0(3) . .
O7 Cu1 O3 C28 76.2(3) 14_455 .
O1 Cu1 O3 C28 -9.5(7) . .
O5 Cu1 O3 C28 -92.8(3) . .
O17 Cu1 O3 C28 170.0(3) . .
Cu2 Cu1 O3 C28 -8.0(3) . .
O6 Cu2 O4 C28 74.6(3) . .
O2 Cu2 O4 C28 -9.1(8) . .
O8 Cu2 O4 C28 -92.4(3) 14_455 .
O18 Cu2 O4 C28 170.7(3) . .
Cu1 Cu2 O4 C28 -8.3(3) . .
O3 Cu1 O5 C15 74.4(3) . .
O7 Cu1 O5 C15 -9.6(8) 14_455 .
O1 Cu1 O5 C15 -93.1(3) . .
O17 Cu1 O5 C15 171.7(3) . .
Cu2 Cu1 O5 C15 -8.5(3) . .
O4 Cu2 O6 C15 -93.4(3) . .
O2 Cu2 O6 C15 75.6(3) . .
O8 Cu2 O6 C15 -8.9(7) 14_455 .
O18 Cu2 O6 C15 170.7(3) . .
Cu1 Cu2 O6 C15 -7.9(3) . .
O3 Cu1 O17 C105 -137.9(14) . .
O7 Cu1 O17 C105 -47.6(14) 14_455 .
O1 Cu1 O17 C105 42.0(14) . .
O5 Cu1 O17 C105 132.1(14) . .
O3 Cu1 O17 C101 22.1(9) . .
O7 Cu1 O17 C101 112.5(9) 14_455 .
O1 Cu1 O17 C101 -158.0(9) . .
O5 Cu1 O17 C101 -67.8(9) . .
Cu1 O1 C1 O2 4.3(6) . .
Cu1 O1 C1 C2 -176.4(3) . .
Cu2 O2 C1 O1 4.9(6) . .
Cu2 O2 C1 C2 -174.4(3) . .
O1 C1 C2 C3 1.4(7) . .
O2 C1 C2 C3 -179.2(5) . .
O1 C1 C2 S1 -179.0(3) . .
O2 C1 C2 S1 0.4(5) . .
C5 S1 C2 C3 -1.0(4) . .
C5 S1 C2 C1 179.4(4) . .
C1 C2 C3 C4 -179.2(4) . .
S1 C2 C3 C4 1.2(6) . .
C2 C3 C4 C5 -0.8(7) . .
C3 C4 C5 C6 178.7(5) . .
C3 C4 C5 S1 0.0(6) . .
C2 S1 C5 C4 0.5(4) . .
C2 S1 C5 C6 -178.3(4) . .
C4 C5 C6 C7 -0.7(9) . .
S1 C5 C6 C7 177.9(5) . .
C4 C5 C6 S2 177.4(4) . .
S1 C5 C6 S2 -4.0(6) . .
C9 S2 C6 C7 -2.3(5) . .
C9 S2 C6 C5 179.4(4) . .
C5 C6 C7 C8 -179.6(5) . .
S2 C6 C7 C8 2.2(7) . .
C6 C7 C8 C9 -0.9(8) . .
C7 C8 C9 C10 -179.5(5) . .
C7 C8 C9 S2 -0.8(7) . .
C6 S2 C9 C8 1.7(5) . .
C6 S2 C9 C10 -179.4(4) . .
C8 C9 C10 C11 3.1(10) . .
S2 C9 C10 C11 -175.5(4) . .
C8 C9 C10 S3 -178.8(5) . .
S2 C9 C10 S3 2.6(6) . .
C13 S3 C10 C11 -0.2(4) . .
C13 S3 C10 C9 -178.5(4) . .
C9 C10 C11 C12 177.2(5) . .
S3 C10 C11 C12 -1.1(6) . .
C10 C11 C12 C13 2.3(7) . .
C11 C12 C13 C14 178.6(4) . .
C11 C12 C13 S3 -2.3(6) . .
C10 S3 C13 C12 1.4(4) . .
C10 S3 C13 C14 -179.5(4) . .
Cu1 O7 C14 O8 -4.5(6) 15 .
Cu1 O7 C14 C13 177.5(3) 15 .
Cu2 O8 C14 O7 -4.4(6) 15 .
Cu2 O8 C14 C13 173.6(3) 15 .
C12 C13 C14 O7 -2.6(7) . .
S3 C13 C14 O7 178.4(3) . .
C12 C13 C14 O8 179.2(5) . .
S3 C13 C14 O8 0.2(5) . .
Cu1 O5 C15 O6 5.6(6) . .
Cu1 O5 C15 C16 -172.2(3) . .
Cu2 O6 C15 O5 4.1(6) . .
Cu2 O6 C15 C16 -178.1(3) . .
O5 C15 C16 C17 -7.7(7) . .
O6 C15 C16 C17 174.3(4) . .
O5 C15 C16 S4 172.9(3) . .
O6 C15 C16 S4 -5.2(5) . .
C19 S4 C16 C17 -0.2(3) . .
C19 S4 C16 C15 179.4(3) . .
C15 C16 C17 C18 -178.1(4) . .
S4 C16 C17 C18 1.4(5) . .
C16 C17 C18 C19 -2.3(6) . .
C17 C18 C19 C20 -177.8(4) . .
C17 C18 C19 S4 2.1(5) . .
C16 S4 C19 C18 -1.1(3) . .
C16 S4 C19 C20 178.8(4) . .
C18 C19 C20 C21 9.6(8) . .
S4 C19 C20 C21 -170.3(4) . .
C18 C19 C20 S5 -167.4(4) . .
S4 C19 C20 S5 12.7(5) . .
C23 S5 C20 C21 1.7(4) . .
C23 S5 C20 C19 179.3(4) . .
C19 C20 C21 C22 -179.0(5) . .
S5 C20 C21 C22 -1.7(6) . .
C20 C21 C22 C23 0.8(7) . .
C21 C22 C23 C24 176.4(5) . .
C21 C22 C23 S5 0.6(6) . .
C20 S5 C23 C22 -1.3(4) . .
C20 S5 C23 C24 -177.3(4) . .
C22 C23 C24 C25 4.4(8) . .
S5 C23 C24 C25 179.9(4) . .
C22 C23 C24 S6 -176.1(4) . .
S5 C23 C24 S6 -0.6(6) . .
C27 S6 C24 C25 -1.4(4) . .
C27 S6 C24 C23 179.0(4) . .
C23 C24 C25 C26 -176.7(5) . .
S6 C24 C25 C26 3.7(6) . .
C24 C25 C26 C27 -4.9(7) . .
C25 C26 C27 C28 -179.2(5) . 2_665
C25 C26 C27 S6 3.7(6) . .
C24 S6 C27 C26 -1.2(3) . .
C24 S6 C27 C28 -178.8(3) . 2_665
Cu2 O4 C28 O3 5.1(7) . .
Cu2 O4 C28 C27 -178.6(3) . 3_565
Cu1 O3 C28 O4 4.6(6) . .
Cu1 O3 C28 C27 -171.9(2) . 3_565
C105 O17 C101 C102 178.7(13) . .
Cu1 O17 C101 C102 9.7(16) . .
C105 O17 C101 N2 1.1(10) . .
Cu1 O17 C101 N2 -167.9(5) . .
O17 C101 C102 C103 -176.4(9) . .
N2 C101 C102 C103 1.6(11) . .
C101 C102 C103 C104 -7.5(12) . .
C102 C103 C104 N2 12.3(14) . .
C102 C103 C104 N1 3.4(18) . .
C105 N1 C104 N2 -88(10) . .
C108 N1 C104 N2 59(7) . .
C105 N1 C104 C103 17(5) . .
C108 N1 C104 C103 164.1(15) . .
C103 C104 N2 C108 172.8(10) . .
N1 C104 N2 C108 -108(8) . .
C103 C104 N2 C101 -11.8(13) . .
N1 C104 N2 C101 67(7) . .
O17 C101 N2 C104 -177.0(9) . .
C102 C101 N2 C104 5.1(10) . .
O17 C101 N2 C108 -1.8(15) . .
C102 C101 N2 C108 -179.7(9) . .
C101 O17 C105 N1 7.8(18) . .
Cu1 O17 C105 N1 174.9(13) . .
C101 O17 C105 C106 -176.1(14) . .
Cu1 O17 C105 C106 -9(2) . .
C108 N1 C105 O17 -176.8(11) . .
C104 N1 C105 O17 -26(6) . .
C108 N1 C105 C106 8(3) . .
C104 N1 C105 C106 158(4) . .
O17 C105 C106 C107 -177.1(10) . .
N1 C105 C106 C107 -1(2) . .
C105 N1 C108 N2 126(8) . .
C104 N1 C108 N2 -40(5) . .
C105 N1 C108 C107 -14(2) . .
C104 N1 C108 C107 -178.8(12) . .
C104 N2 C108 N1 128(7) . .
C101 N2 C108 N1 -47(6) . .
C104 N2 C108 C107 174.5(11) . .
C101 N2 C108 C107 0.2(16) . .
N1 C108 C107 C106 14(2) . .
N2 C108 C107 C106 4.7(16) . .
C105 C106 C107 C108 -5.8(12) . .
